data_7712919
loop_
_publ_author_name
'Taha, Mohammad'
'Tshuva, Edit Y.'

_publ_section_title
;
 Phenolato Ti(IV) Hexacoordinate Complexes as Anticancer Chemotherapy:
 Enhancement of Solubility, Hydrolytic Stability, and Cytotoxicity
;
_journal_name_full 'Dalton Transactions'
_journal_paper_doi 10.1039/D3DT00984J
_journal_year 2023
_chemical_formula_moiety 'C22 H26 Cl2 N2 O4 Ti'
_chemical_formula_sum 'C22 H26 Cl2 N2 O4 Ti'
_chemical_formula_weight 501.25
_space_group_crystal_system orthorhombic
_space_group_IT_number 19
_space_group_name_Hall 'P 2ac 2ab'
_space_group_name_H-M_alt 'P 21 21 21'
_atom_sites_solution_hydrogens geom
_atom_sites_solution_primary dual
_audit_creation_date 2022-05-23
_audit_creation_method
;
Olex2 1.5-ac5-023
(compiled 2022.04.12 svn.rca3783a0 for Rigaku Oxford Diffraction, GUI svn.r6498)
;
_audit_update_record
;
2022-05-23 deposited with the CCDC.	2023-05-03 downloaded from the CCDC.
;
_cell_angle_alpha 90
_cell_angle_beta 90
_cell_angle_gamma 90
_cell_formula_units_Z 4
_cell_length_a 9.2345(2)
_cell_length_b 9.4706(2)
_cell_length_c 24.6581(5)
_cell_measurement_reflns_used 19791
_cell_measurement_temperature 199.99(10)
_cell_measurement_theta_max 32.0140
_cell_measurement_theta_min 2.3490
_cell_volume 2156.51(8)
_computing_cell_refinement 'CrysAlisPro 1.171.42.55a (Rigaku OD, 2022)'
_computing_data_collection 'CrysAlisPro 1.171.42.55a (Rigaku OD, 2022)'
_computing_data_reduction 'CrysAlisPro 1.171.42.55a (Rigaku OD, 2022)'
_computing_molecular_graphics 'Olex2 1.5-ac5-023 (Dolomanov et al., 2009)'
_computing_publication_material 'Olex2 1.5-ac5-023 (Dolomanov et al., 2009)'
_computing_structure_refinement 'SHELXL 2016/6 (Sheldrick, 2015)'
_computing_structure_solution 'SHELXT 2014/4 (Sheldrick, 2014)'
_diffrn_ambient_environment N~2~
_diffrn_ambient_temperature 199.99(10)
_diffrn_detector 'Hybrid Pixel Array Detector'
_diffrn_detector_area_resol_mean 10.0000
_diffrn_detector_type HyPix
_diffrn_measured_fraction_theta_full 0.999
_diffrn_measured_fraction_theta_max 0.905
_diffrn_measurement_details
;
List of Runs (angles in degrees, time in seconds):

  # Type    Start    End  Width  t~exp~   \w     \q     \k     \f   Frames
#--------------------------------------------------------------------------
  1  \w    -21.00   5.00   0.50    2.00    --    8.37 -99.00   0.00   52
  2  \w      8.00  36.00   0.50    2.00    --    8.37 -99.00 -60.00   56
  3  \w     -3.00  80.00   0.50    2.00    --    8.37  57.00 -90.00  166
  4  \w      1.00  59.00   0.50    2.00    --    8.37  57.00 150.00  116
  5  \w    -51.00   5.00   0.50    2.00    --    8.37 -19.00  30.00  112
  6  \w     16.00  42.00   0.50    2.00    --    8.37 -99.00   0.00   52
  7  \w    -12.00  13.00   0.50    2.00    --    8.37 -99.00  90.00   50
  8  \w    -23.00  23.00   0.50    2.00    --   -9.62 -99.00 150.00   92
  9  \w    -19.00  64.00   0.50    2.00    --   -9.62  19.00   0.00  166
;
_diffrn_measurement_device 'four-circle diffractometer'
_diffrn_measurement_device_type 'XtaLAB Synergy, Single source at offset/far, HyPix'
_diffrn_measurement_method '\w scans'
_diffrn_orient_matrix_type 'CrysAlisPro convention (1999,Acta A55,543-557)'
_diffrn_orient_matrix_UB_11 0.0764214000
_diffrn_orient_matrix_UB_12 -0.0066162000
_diffrn_orient_matrix_UB_13 0.0013336000
_diffrn_orient_matrix_UB_21 -0.0043283000
_diffrn_orient_matrix_UB_22 -0.0080390000
_diffrn_orient_matrix_UB_23 0.0285480000
_diffrn_orient_matrix_UB_31 -0.0063933000
_diffrn_orient_matrix_UB_32 -0.0741812000
_diffrn_orient_matrix_UB_33 -0.0032210000
_diffrn_radiation_monochromator mirror
_diffrn_radiation_probe x-ray
_diffrn_radiation_type 'Mo K\a'
_diffrn_radiation_wavelength 0.71073
_diffrn_reflns_av_R_equivalents 0.0348
_diffrn_reflns_av_unetI/netI 0.0297
_diffrn_reflns_Laue_measured_fraction_full 0.999
_diffrn_reflns_Laue_measured_fraction_max 0.905
_diffrn_reflns_limit_h_max 13
_diffrn_reflns_limit_h_min -10
_diffrn_reflns_limit_k_max 13
_diffrn_reflns_limit_k_min -11
_diffrn_reflns_limit_l_max 36
_diffrn_reflns_limit_l_min -36
_diffrn_reflns_number 33608
_diffrn_reflns_point_group_measured_fraction_full 0.999
_diffrn_reflns_point_group_measured_fraction_max 0.904
_diffrn_reflns_theta_full 25.242
_diffrn_reflns_theta_max 32.290
_diffrn_reflns_theta_min 2.304
_diffrn_source 'micro-focus sealed X-ray tube'
_diffrn_source_type 'PhotonJet (Mo) X-ray Source'
_exptl_absorpt_coefficient_mu 0.678
_exptl_absorpt_correction_T_max 1.000
_exptl_absorpt_correction_T_min 0.422
_exptl_absorpt_correction_type gaussian
_exptl_absorpt_process_details
;
CrysAlisPro 1.171.42.55a (Rigaku Oxford Diffraction, 2022)
Numerical absorption correction based on gaussian integration over
a multifaceted crystal model
Empirical absorption correction using spherical harmonics,
implemented in SCALE3 ABSPACK scaling algorithm.
;
_exptl_crystal_colour colourless
_exptl_crystal_colour_primary colourless
_exptl_crystal_density_diffrn 1.544
_exptl_crystal_description block
_exptl_crystal_F_000 1040
_exptl_crystal_recrystallization_method 'Re-crystallisation from solvent: DCM  -  Methanol'
_exptl_crystal_size_max 0.477
_exptl_crystal_size_mid 0.253
_exptl_crystal_size_min 0.16
_refine_diff_density_max 0.710
_refine_diff_density_min -0.287
_refine_diff_density_rms 0.065
_refine_ls_abs_structure_details
;
 Refined as an inversion twin.
;
_refine_ls_abs_structure_Flack 0.47(3)
_refine_ls_extinction_method none
_refine_ls_goodness_of_fit_ref 1.059
_refine_ls_hydrogen_treatment constr
_refine_ls_matrix_type full
_refine_ls_number_parameters 283
_refine_ls_number_reflns 6723
_refine_ls_number_restraints 0
_refine_ls_restrained_S_all 1.059
_refine_ls_R_factor_all 0.0440
_refine_ls_R_factor_gt 0.0376
_refine_ls_shift/su_max 0.001
_refine_ls_shift/su_mean 0.000
_refine_ls_structure_factor_coef Fsqd
_refine_ls_weighting_details 'w=1/[\s^2^(Fo^2^)+(0.0461P)^2^+0.6207P] where P=(Fo^2^+2Fc^2^)/3'
_refine_ls_weighting_scheme calc
_refine_ls_wR_factor_gt 0.0898
_refine_ls_wR_factor_ref 0.0927
_reflns_Friedel_coverage 0.780
_reflns_Friedel_fraction_full 1.000
_reflns_Friedel_fraction_max 0.903
_reflns_number_gt 6013
_reflns_number_total 6723
_reflns_threshold_expression 'I > 2\s(I)'
_cod_data_source_file d3dt00984j2.cif
_cod_data_source_block mohammadt5
_cod_original_cell_volume 2156.50(8)
_cod_database_code 7712919
_shelx_shelxl_version_number 2016/6
_chemical_oxdiff_formula C22H26Cl2N2O4Ti
_chemical_oxdiff_usercomment L3Ti
_shelx_space_group_comment
;
The symmetry employed for this shelxl refinement is uniquely defined
by the following loop, which should always be used as a source of
symmetry information in preference to the above space-group names.
They are only intended as comments.
;
_shelx_estimated_absorpt_t_max 0.899
_shelx_estimated_absorpt_t_min 0.738
_olex2_refinement_description
;
1. Twinned data refinement
 Scales: 0.53(3)
 0.47(3)
2. Fixed Uiso
 At 1.2 times of:
  All C(H) groups, All C(H,H) groups
 At 1.5 times of:
  All C(H,H,H) groups
3.a Secondary CH2 refined with riding coordinates:
 C8(H8A,H8B), C9(H9A,H9B), C10(H10A,H10B), C11(H11A,H11B), C12(H12A,H12B),
 C13(H13A,H13B), C14(H14A,H14B), C15(H15A,H15B)
3.b Aromatic/amide H refined with riding coordinates:
 C3(H3), C5(H5), C19(H19), C21(H21)
3.c Idealised Me refined as rotating group:
 C7(H7A,H7B,H7C), C22(H22A,H22B,H22C)
;
_olex2_submission_special_instructions 'No special instructions were received'
_oxdiff_exptl_absorpt_empirical_details
;
Empirical correction (ABSPACK) includes:
- Absorption correction using spherical harmonics
- Frame scaling
;
_oxdiff_exptl_absorpt_empirical_full_max 1.405
_oxdiff_exptl_absorpt_empirical_full_min 0.775

loop_
_space_group_symop_operation_xyz
'x, y, z'
'-x+1/2, -y, z+1/2'
'-x, y+1/2, -z+1/2'
'x+1/2, -y+1/2, -z'

loop_
_atom_site_label
_atom_site_type_symbol
_atom_site_fract_x
_atom_site_fract_y
_atom_site_fract_z
_atom_site_U_iso_or_equiv
_atom_site_adp_type
_atom_site_occupancy
_atom_site_site_symmetry_order
_atom_site_calc_flag
_atom_site_refinement_flags_posn
_atom_site_refinement_flags_adp
_atom_site_refinement_flags_occupancy
_atom_site_disorder_assembly
_atom_site_disorder_group
Ti1 Ti 0.25795(4) 0.65140(4) 0.25365(2) 0.01607(10) Uani 1 1 d . . . . .
Cl1 Cl 0.30472(9) 1.03027(7) 0.13286(3) 0.03388(16) Uani 1 1 d . . . . .
Cl2 Cl 0.19402(8) 1.03088(7) 0.37583(3) 0.03068(15) Uani 1 1 d . . . . .
O1 O 0.2822(2) 0.76394(17) 0.19156(6) 0.0212(4) Uani 1 1 d . . . . .
O2 O 0.45253(19) 0.60353(17) 0.26390(7) 0.0228(4) Uani 1 1 d . . . . .
O3 O 0.05870(18) 0.63033(17) 0.24113(7) 0.0227(3) Uani 1 1 d . . . . .
O4 O 0.2551(2) 0.76386(17) 0.31708(6) 0.0218(3) Uani 1 1 d . . . . .
N1 N 0.2883(2) 0.4713(2) 0.19528(8) 0.0201(4) Uani 1 1 d . . . . .
N2 N 0.2024(2) 0.4674(2) 0.30655(8) 0.0205(4) Uani 1 1 d . . . . .
C1 C 0.2429(3) 0.7523(2) 0.13946(9) 0.0202(4) Uani 1 1 d . . . . .
C2 C 0.2410(3) 0.8724(2) 0.10611(10) 0.0238(5) Uani 1 1 d . . . . .
C3 C 0.1887(3) 0.8691(3) 0.05357(10) 0.0289(5) Uani 1 1 d . . . . .
H3 H 0.183532 0.953918 0.033098 0.035 Uiso 1 1 calc R U . . .
C4 C 0.1439(3) 0.7430(3) 0.03057(10) 0.0287(6) Uani 1 1 d . . . . .
C5 C 0.1578(3) 0.6212(3) 0.06164(10) 0.0256(5) Uani 1 1 d . . . . .
H5 H 0.134386 0.532970 0.045565 0.031 Uiso 1 1 calc R U . . .
C6 C 0.2048(3) 0.6232(2) 0.11552(9) 0.0218(5) Uani 1 1 d . . . . .
C7 C 0.0788(4) 0.7383(4) -0.02554(11) 0.0410(7) Uani 1 1 d . . . . .
H7A H 0.138934 0.793637 -0.050461 0.061 Uiso 1 1 calc R U . . .
H7B H -0.019138 0.778151 -0.024532 0.061 Uiso 1 1 calc R U . . .
H7C H 0.074255 0.640232 -0.038054 0.061 Uiso 1 1 calc R U . . .
C8 C 0.1966(3) 0.4849(3) 0.14611(10) 0.0236(5) Uani 1 1 d . . . . .
H8A H 0.094583 0.469437 0.156941 0.028 Uiso 1 1 calc R U . . .
H8B H 0.223148 0.407988 0.120803 0.028 Uiso 1 1 calc R U . . .
C9 C 0.4448(3) 0.4793(3) 0.18024(10) 0.0238(5) Uani 1 1 d . . . . .
H9A H 0.460502 0.555994 0.153611 0.029 Uiso 1 1 calc R U . . .
H9B H 0.476333 0.389146 0.163694 0.029 Uiso 1 1 calc R U . . .
C10 C 0.5308(3) 0.5081(3) 0.23152(11) 0.0250(5) Uani 1 1 d . . . . .
H10A H 0.546821 0.418876 0.251594 0.030 Uiso 1 1 calc R U . . .
H10B H 0.626381 0.548615 0.222133 0.030 Uiso 1 1 calc R U . . .
C11 C 0.2540(3) 0.3333(2) 0.22158(9) 0.0235(5) Uani 1 1 d . . . . .
H11A H 0.319817 0.259961 0.207059 0.028 Uiso 1 1 calc R U . . .
H11B H 0.153628 0.305895 0.212205 0.028 Uiso 1 1 calc R U . . .
C12 C 0.2691(3) 0.3387(2) 0.28270(10) 0.0249(5) Uani 1 1 d . . . . .
H12A H 0.222503 0.254096 0.298593 0.030 Uiso 1 1 calc R U . . .
H12B H 0.373099 0.336077 0.292332 0.030 Uiso 1 1 calc R U . . .
C13 C 0.0412(3) 0.4565(3) 0.31005(10) 0.0251(5) Uani 1 1 d . . . . .
H13A H 0.005722 0.510630 0.341727 0.030 Uiso 1 1 calc R U . . .
H13B H 0.012586 0.356505 0.314842 0.030 Uiso 1 1 calc R U . . .
C14 C -0.0258(3) 0.5147(3) 0.25840(11) 0.0248(5) Uani 1 1 d . . . . .
H14A H -0.027474 0.440908 0.229979 0.030 Uiso 1 1 calc R U . . .
H14B H -0.126493 0.545532 0.265374 0.030 Uiso 1 1 calc R U . . .
C15 C 0.2650(3) 0.4849(3) 0.36175(9) 0.0255(5) Uani 1 1 d . . . . .
H15A H 0.371416 0.494166 0.358489 0.031 Uiso 1 1 calc R U . . .
H15B H 0.244856 0.398504 0.383071 0.031 Uiso 1 1 calc R U . . .
C16 C 0.2071(3) 0.6111(3) 0.39244(10) 0.0230(5) Uani 1 1 d . . . . .
C17 C 0.2143(3) 0.7463(3) 0.36844(9) 0.0210(5) Uani 1 1 d . . . . .
C18 C 0.1764(3) 0.8607(3) 0.40167(10) 0.0238(5) Uani 1 1 d . . . . .
C19 C 0.1265(3) 0.8434(3) 0.45431(10) 0.0276(5) Uani 1 1 d . . . . .
H19 H 0.102346 0.923977 0.475391 0.033 Uiso 1 1 calc R U . . .
C20 C 0.1117(3) 0.7095(3) 0.47649(11) 0.0299(6) Uani 1 1 d . . . . .
C21 C 0.1547(3) 0.5955(3) 0.44491(10) 0.0272(5) Uani 1 1 d . . . . .
H21 H 0.147913 0.503226 0.459781 0.033 Uiso 1 1 calc R U . . .
C22 C 0.0481(4) 0.6883(4) 0.53242(11) 0.0411(7) Uani 1 1 d . . . . .
H22A H 0.100190 0.747426 0.558563 0.062 Uiso 1 1 calc R U . . .
H22B H 0.057441 0.588851 0.542866 0.062 Uiso 1 1 calc R U . . .
H22C H -0.054450 0.714798 0.532084 0.062 Uiso 1 1 calc R U . . .

loop_
_atom_site_aniso_label
_atom_site_aniso_U_11
_atom_site_aniso_U_22
_atom_site_aniso_U_33
_atom_site_aniso_U_23
_atom_site_aniso_U_13
_atom_site_aniso_U_12
Ti1 0.01726(18) 0.01209(17) 0.01886(18) -0.00050(13) 0.00096(15) -0.00014(13)
Cl1 0.0471(4) 0.0205(3) 0.0340(3) 0.0019(2) 0.0035(3) -0.0069(3)
Cl2 0.0386(4) 0.0206(3) 0.0328(3) -0.0045(2) 0.0028(3) -0.0005(2)
O1 0.0284(9) 0.0156(7) 0.0196(7) -0.0003(6) 0.0001(7) -0.0032(7)
O2 0.0195(8) 0.0213(8) 0.0276(9) -0.0032(7) -0.0009(7) 0.0001(6)
O3 0.0183(8) 0.0189(7) 0.0310(9) 0.0029(7) -0.0009(7) 0.0003(6)
O4 0.0278(9) 0.0175(7) 0.0202(7) -0.0021(6) 0.0027(7) -0.0007(7)
N1 0.0234(10) 0.0151(9) 0.0218(9) -0.0002(7) 0.0008(8) -0.0003(8)
N2 0.0234(10) 0.0152(9) 0.0227(9) 0.0007(7) -0.0001(8) -0.0002(8)
C1 0.0198(11) 0.0213(11) 0.0196(10) 0.0016(8) 0.0024(9) 0.0006(9)
C2 0.0253(12) 0.0207(11) 0.0254(11) 0.0019(8) 0.0035(10) -0.0002(10)
C3 0.0306(14) 0.0305(13) 0.0256(12) 0.0079(10) 0.0034(10) 0.0029(11)
C4 0.0261(13) 0.0384(14) 0.0215(12) 0.0034(11) 0.0021(10) 0.0026(11)
C5 0.0269(13) 0.0274(13) 0.0227(11) -0.0012(9) -0.0002(9) -0.0010(10)
C6 0.0219(12) 0.0229(11) 0.0207(10) 0.0006(8) 0.0008(9) 0.0002(9)
C7 0.0455(19) 0.0520(18) 0.0254(13) 0.0049(13) -0.0056(13) -0.0004(15)
C8 0.0298(13) 0.0185(11) 0.0227(11) -0.0036(9) -0.0038(10) -0.0005(10)
C9 0.0223(12) 0.0239(12) 0.0252(11) -0.0036(10) 0.0031(9) 0.0027(9)
C10 0.0207(11) 0.0252(12) 0.0292(12) -0.0018(9) 0.0001(9) 0.0040(9)
C11 0.0316(13) 0.0129(9) 0.0261(11) -0.0015(8) 0.0008(10) -0.0007(10)
C12 0.0345(14) 0.0133(10) 0.0269(11) 0.0021(8) 0.0031(10) 0.0062(10)
C13 0.0229(12) 0.0242(12) 0.0280(12) 0.0024(10) 0.0030(10) -0.0045(10)
C14 0.0215(11) 0.0197(11) 0.0331(13) 0.0006(10) -0.0008(10) -0.0041(9)
C15 0.0318(13) 0.0228(11) 0.0218(10) 0.0029(8) -0.0029(10) 0.0021(10)
C16 0.0239(12) 0.0238(11) 0.0212(11) -0.0007(9) -0.0017(9) 0.0004(9)
C17 0.0195(11) 0.0230(11) 0.0206(10) -0.0018(9) -0.0005(8) 0.0004(9)
C18 0.0242(12) 0.0220(11) 0.0253(11) -0.0031(9) -0.0027(9) -0.0005(10)
C19 0.0246(12) 0.0336(13) 0.0245(12) -0.0085(11) -0.0009(9) 0.0008(11)
C20 0.0279(14) 0.0409(15) 0.0207(12) -0.0026(10) 0.0005(10) -0.0009(12)
C21 0.0308(14) 0.0297(13) 0.0211(11) 0.0021(10) -0.0015(10) -0.0022(11)
C22 0.051(2) 0.0501(18) 0.0221(13) -0.0031(12) 0.0067(13) -0.0012(15)

loop_
_atom_type_symbol
_atom_type_description
_atom_type_scat_dispersion_real
_atom_type_scat_dispersion_imag
_atom_type_scat_source
C C 0.0033 0.0016 'International Tables Vol C Tables 4.2.6.8 and 6.1.1.4'
H H 0.0000 0.0000 'International Tables Vol C Tables 4.2.6.8 and 6.1.1.4'
Cl Cl 0.1484 0.1585 'International Tables Vol C Tables 4.2.6.8 and 6.1.1.4'
N N 0.0061 0.0033 'International Tables Vol C Tables 4.2.6.8 and 6.1.1.4'
O O 0.0106 0.0060 'International Tables Vol C Tables 4.2.6.8 and 6.1.1.4'
Ti Ti 0.2776 0.4457 'International Tables Vol C Tables 4.2.6.8 and 6.1.1.4'

loop_
_exptl_crystal_face_index_h
_exptl_crystal_face_index_k
_exptl_crystal_face_index_l
_exptl_crystal_face_perp_dist
0 0 1 0.0601
0 0 -1 0.0997
-7 11 3 0.2368
-13 0 -1 0.0919
2 -13 -4 0.2083
-8 -1 -28 0.1199
-6 9 -21 0.2095
4 12 13 0.2153
1 -12 15 0.1815
3 6 30 0.1489
-1 11 -19 0.2160
6 -7 24 0.1198
6 7 25 0.1530
8 -1 28 0.1355
6 -8 -23 0.1303
8 4 -24 0.1392
7 10 -16 0.1825
12 4 -10 0.1313
11 -6 -12 0.1129

loop_
_geom_angle_atom_site_label_1
_geom_angle_atom_site_label_2
_geom_angle_atom_site_label_3
_geom_angle
_geom_angle_site_symmetry_1
_geom_angle_site_symmetry_3
_geom_angle_publ_flag
O1 Ti1 O4 110.85(7) . . ?
O1 Ti1 N1 83.90(7) . . ?
O1 Ti1 N2 160.86(8) . . ?
O2 Ti1 O1 97.64(8) . . ?
O2 Ti1 O3 159.81(8) . . ?
O2 Ti1 O4 92.18(8) . . ?
O2 Ti1 N1 77.46(7) . . ?
O2 Ti1 N2 87.29(8) . . ?
O3 Ti1 O1 92.48(8) . . ?
O3 Ti1 O4 100.51(8) . . ?
O3 Ti1 N1 86.35(8) . . ?
O3 Ti1 N2 77.77(8) . . ?
O4 Ti1 N1 163.21(8) . . ?
O4 Ti1 N2 87.32(7) . . ?
N2 Ti1 N1 79.12(8) . . ?
C1 O1 Ti1 134.61(15) . . ?
C10 O2 Ti1 124.96(16) . . ?
C14 O3 Ti1 125.12(15) . . ?
C17 O4 Ti1 136.04(15) . . ?
C8 N1 Ti1 112.70(14) . . ?
C8 N1 C9 110.16(19) . . ?
C8 N1 C11 108.01(19) . . ?
C9 N1 Ti1 103.97(14) . . ?
C11 N1 Ti1 111.07(13) . . ?
C11 N1 C9 110.9(2) . . ?
C12 N2 Ti1 108.25(14) . . ?
C12 N2 C13 112.2(2) . . ?
C12 N2 C15 106.98(19) . . ?
C13 N2 Ti1 108.44(15) . . ?
C15 N2 Ti1 110.98(15) . . ?
C15 N2 C13 110.0(2) . . ?
O1 C1 C2 119.9(2) . . ?
O1 C1 C6 122.9(2) . . ?
C6 C1 C2 117.2(2) . . ?
C1 C2 Cl1 118.09(19) . . ?
C3 C2 Cl1 119.55(19) . . ?
C3 C2 C1 122.3(2) . . ?
C2 C3 H3 119.8 . . ?
C2 C3 C4 120.5(2) . . ?
C4 C3 H3 119.8 . . ?
C3 C4 C5 117.5(2) . . ?
C3 C4 C7 121.3(2) . . ?
C5 C4 C7 121.2(3) . . ?
C4 C5 H5 118.6 . . ?
C4 C5 C6 122.8(2) . . ?
C6 C5 H5 118.6 . . ?
C1 C6 C8 123.9(2) . . ?
C5 C6 C1 119.3(2) . . ?
C5 C6 C8 116.6(2) . . ?
C4 C7 H7A 109.5 . . ?
C4 C7 H7B 109.5 . . ?
C4 C7 H7C 109.5 . . ?
H7A C7 H7B 109.5 . . ?
H7A C7 H7C 109.5 . . ?
H7B C7 H7C 109.5 . . ?
N1 C8 C6 117.0(2) . . ?
N1 C8 H8A 108.1 . . ?
N1 C8 H8B 108.1 . . ?
C6 C8 H8A 108.1 . . ?
C6 C8 H8B 108.1 . . ?
H8A C8 H8B 107.3 . . ?
N1 C9 H9A 110.1 . . ?
N1 C9 H9B 110.1 . . ?
N1 C9 C10 108.0(2) . . ?
H9A C9 H9B 108.4 . . ?
C10 C9 H9A 110.1 . . ?
C10 C9 H9B 110.1 . . ?
O2 C10 C9 108.6(2) . . ?
O2 C10 H10A 110.0 . . ?
O2 C10 H10B 110.0 . . ?
C9 C10 H10A 110.0 . . ?
C9 C10 H10B 110.0 . . ?
H10A C10 H10B 108.3 . . ?
N1 C11 H11A 109.1 . . ?
N1 C11 H11B 109.1 . . ?
N1 C11 C12 112.54(18) . . ?
H11A C11 H11B 107.8 . . ?
C12 C11 H11A 109.1 . . ?
C12 C11 H11B 109.1 . . ?
N2 C12 C11 112.5(2) . . ?
N2 C12 H12A 109.1 . . ?
N2 C12 H12B 109.1 . . ?
C11 C12 H12A 109.1 . . ?
C11 C12 H12B 109.1 . . ?
H12A C12 H12B 107.8 . . ?
N2 C13 H13A 109.8 . . ?
N2 C13 H13B 109.8 . . ?
N2 C13 C14 109.4(2) . . ?
H13A C13 H13B 108.3 . . ?
C14 C13 H13A 109.8 . . ?
C14 C13 H13B 109.8 . . ?
O3 C14 C13 108.06(19) . . ?
O3 C14 H14A 110.1 . . ?
O3 C14 H14B 110.1 . . ?
C13 C14 H14A 110.1 . . ?
C13 C14 H14B 110.1 . . ?
H14A C14 H14B 108.4 . . ?
N2 C15 H15A 108.7 . . ?
N2 C15 H15B 108.7 . . ?
N2 C15 C16 114.1(2) . . ?
H15A C15 H15B 107.6 . . ?
C16 C15 H15A 108.7 . . ?
C16 C15 H15B 108.7 . . ?
C17 C16 C15 119.4(2) . . ?
C21 C16 C15 120.3(2) . . ?
C21 C16 C17 120.2(2) . . ?
O4 C17 C16 121.7(2) . . ?
O4 C17 C18 122.0(2) . . ?
C18 C17 C16 116.3(2) . . ?
C17 C18 Cl2 118.53(19) . . ?
C19 C18 Cl2 118.9(2) . . ?
C19 C18 C17 122.6(2) . . ?
C18 C19 H19 119.7 . . ?
C18 C19 C20 120.6(2) . . ?
C20 C19 H19 119.7 . . ?
C19 C20 C21 117.5(2) . . ?
C19 C20 C22 121.3(3) . . ?
C21 C20 C22 121.2(3) . . ?
C16 C21 H21 118.7 . . ?
C20 C21 C16 122.6(2) . . ?
C20 C21 H21 118.7 . . ?
C20 C22 H22A 109.5 . . ?
C20 C22 H22B 109.5 . . ?
C20 C22 H22C 109.5 . . ?
H22A C22 H22B 109.5 . . ?
H22A C22 H22C 109.5 . . ?
H22B C22 H22C 109.5 . . ?

loop_
_geom_bond_atom_site_label_1
_geom_bond_atom_site_label_2
_geom_bond_distance
_geom_bond_site_symmetry_2
_geom_bond_publ_flag
Ti1 O1 1.8790(16) . ?
Ti1 O2 1.8703(18) . ?
Ti1 O3 1.8763(17) . ?
Ti1 O4 1.8924(16) . ?
Ti1 N1 2.249(2) . ?
Ti1 N2 2.236(2) . ?
Cl1 C2 1.737(2) . ?
Cl2 C18 1.741(3) . ?
O1 C1 1.340(3) . ?
O2 C10 1.406(3) . ?
O3 C14 1.410(3) . ?
O4 C17 1.332(3) . ?
N1 C8 1.485(3) . ?
N1 C9 1.493(3) . ?
N1 C11 1.493(3) . ?
N2 C12 1.487(3) . ?
N2 C13 1.495(3) . ?
N2 C15 1.488(3) . ?
C1 C2 1.403(3) . ?
C1 C6 1.403(3) . ?
C2 C3 1.383(4) . ?
C3 H3 0.9500 . ?
C3 C4 1.385(4) . ?
C4 C5 1.391(4) . ?
C4 C7 1.509(4) . ?
C5 H5 0.9500 . ?
C5 C6 1.398(3) . ?
C6 C8 1.513(3) . ?
C7 H7A 0.9800 . ?
C7 H7B 0.9800 . ?
C7 H7C 0.9800 . ?
C8 H8A 0.9900 . ?
C8 H8B 0.9900 . ?
C9 H9A 0.9900 . ?
C9 H9B 0.9900 . ?
C9 C10 1.518(4) . ?
C10 H10A 0.9900 . ?
C10 H10B 0.9900 . ?
C11 H11A 0.9900 . ?
C11 H11B 0.9900 . ?
C11 C12 1.514(3) . ?
C12 H12A 0.9900 . ?
C12 H12B 0.9900 . ?
C13 H13A 0.9900 . ?
C13 H13B 0.9900 . ?
C13 C14 1.519(4) . ?
C14 H14A 0.9900 . ?
C14 H14B 0.9900 . ?
C15 H15A 0.9900 . ?
C15 H15B 0.9900 . ?
C15 C16 1.513(3) . ?
C16 C17 1.412(3) . ?
C16 C21 1.389(3) . ?
C17 C18 1.402(3) . ?
C18 C19 1.387(3) . ?
C19 H19 0.9500 . ?
C19 C20 1.388(4) . ?
C20 C21 1.389(4) . ?
C20 C22 1.512(4) . ?
C21 H21 0.9500 . ?
C22 H22A 0.9800 . ?
C22 H22B 0.9800 . ?
C22 H22C 0.9800 . ?

loop_
_twin_individual_id
_twin_individual_mass_fraction_refined
1 0.53(3)
2 0.47(3)

loop_
_exptl_oxdiff_crystal_face_indexfrac_h
_exptl_oxdiff_crystal_face_indexfrac_k
_exptl_oxdiff_crystal_face_indexfrac_l
_exptl_oxdiff_crystal_face_x
_exptl_oxdiff_crystal_face_y
_exptl_oxdiff_crystal_face_z
-0.0003 0.0002 0.9995 0.0013 0.0285 -0.0032
0.0003 -0.0002 -0.9995 -0.0013 -0.0285 0.0032
-7.1490 11.1160 2.5975 -0.6164 0.0157 -0.7873
-13.0126 0.1903 -1.0059 -0.9970 0.0261 0.0723
1.5068 -13.1862 -3.6494 0.1975 -0.0047 0.9803
-7.9269 -0.5228 -27.5579 -0.6391 -0.7482 0.1782
-5.9570 8.8494 -20.6309 -0.5413 -0.6343 -0.5519
3.6151 11.8638 12.6673 0.2147 0.2506 -0.9440
1.4975 -11.9555 14.9600 0.2135 0.5167 0.8291
3.0672 6.1305 29.7779 0.2336 0.7875 -0.5703
-1.1188 11.1490 -18.9021 -0.1845 -0.6244 -0.7590
6.2723 -6.9749 24.4815 0.5581 0.7278 0.3985
6.4237 6.6778 24.7375 0.4797 0.6247 -0.6161
7.9291 -0.5124 27.5568 0.6461 0.7565 -0.1014
5.9324 -7.9325 -23.0402 0.4751 -0.6197 0.6247
8.4487 3.8883 -24.4257 0.5874 -0.7651 -0.2638
6.7025 9.7214 -15.7115 0.4269 -0.5557 -0.7134
11.8490 4.1148 -9.5937 0.8655 -0.3582 -0.3501
10.5280 -6.2976 -12.2250 0.8299 -0.3439 0.4392
